data_7153066
loop_
_publ_author_name
'Ye, Qun'
'Chang, Jingjing'
'Huang, Kuo-Wei'
'Dai, Gaole'
'Chi, Chunyan'

_publ_section_title
;
 TCNQ-embedded heptacene and nonacene: synthesis, characterization and
 physical properties.
;
_journal_issue 37
_journal_name_full 'Organic &amp; biomolecular chemistry'
_journal_page_first 6285
_journal_page_last 6291
_journal_paper_doi 10.1039/c3ob40796a
_journal_volume 11
_journal_year 2013
_chemical_formula_sum 'C66.5 H30.5 Cl7.5 F12 N4'
_chemical_formula_weight 1379.32
_chemical_name_systematic
;
?
;
_space_group_IT_number 14
_symmetry_cell_setting monoclinic
_symmetry_space_group_name_Hall '-P 2yn'
_symmetry_space_group_name_H-M 'P 1 21/n 1'
_atom_sites_solution_hydrogens geom
_atom_sites_solution_primary direct
_atom_sites_solution_secondary difmap
_audit_creation_method SHELXL-97
_cell_angle_alpha 90.00
_cell_angle_beta 98.319(3)
_cell_angle_gamma 90.00
_cell_formula_units_Z 4
_cell_length_a 13.0937(14)
_cell_length_b 15.1874(17)
_cell_length_c 30.448(3)
_cell_measurement_reflns_used 902
_cell_measurement_temperature 100(2)
_cell_measurement_theta_max 21.71
_cell_measurement_theta_min 2.24
_cell_volume 5991.2(11)
_computing_cell_refinement 'Bruker SMART'
_computing_data_collection 'Bruker SMART'
_computing_data_reduction 'Bruker SAINT'
_computing_molecular_graphics 'Bruker SHELXTL'
_computing_publication_material 'Bruker SHELXTL'
_computing_structure_refinement 'SHELXL-97 (Sheldrick, 1997)'
_computing_structure_solution 'SHELXS-97 (Sheldrick, 1990)'
_diffrn_ambient_temperature 100(2)
_diffrn_measured_fraction_theta_full 0.999
_diffrn_measured_fraction_theta_max 0.999
_diffrn_measurement_device_type 'CCD area detector'
_diffrn_measurement_method 'phi and omega scans'
_diffrn_radiation_monochromator graphite
_diffrn_radiation_source 'fine-focus sealed tube'
_diffrn_radiation_type MoK\a
_diffrn_radiation_wavelength 0.71073
_diffrn_reflns_av_R_equivalents 0.0561
_diffrn_reflns_av_sigmaI/netI 0.0600
_diffrn_reflns_limit_h_max 15
_diffrn_reflns_limit_h_min -15
_diffrn_reflns_limit_k_max 18
_diffrn_reflns_limit_k_min -18
_diffrn_reflns_limit_l_max 29
_diffrn_reflns_limit_l_min -36
_diffrn_reflns_number 34762
_diffrn_reflns_theta_full 25.00
_diffrn_reflns_theta_max 25.00
_diffrn_reflns_theta_min 2.10
_exptl_absorpt_coefficient_mu 0.438
_exptl_absorpt_correction_T_max 0.6468
_exptl_absorpt_correction_T_min 0.5500
_exptl_absorpt_correction_type multi-scan
_exptl_absorpt_process_details 'Sadabs, (Sheldrick 2008)'
_exptl_crystal_colour Red
_exptl_crystal_density_diffrn 1.529
_exptl_crystal_density_meas ?
_exptl_crystal_density_method 'not measured'
_exptl_crystal_description Block
_exptl_crystal_F_000 2772
_exptl_crystal_size_max 0.34
_exptl_crystal_size_mid 0.10
_exptl_crystal_size_min 0.08
_refine_diff_density_max 1.433
_refine_diff_density_min -0.889
_refine_diff_density_rms 0.090
_refine_ls_extinction_method none
_refine_ls_goodness_of_fit_ref 1.084
_refine_ls_hydrogen_treatment constr
_refine_ls_matrix_type full
_refine_ls_number_parameters 958
_refine_ls_number_reflns 10551
_refine_ls_number_restraints 339
_refine_ls_restrained_S_all 1.112
_refine_ls_R_factor_all 0.0973
_refine_ls_R_factor_gt 0.0633
_refine_ls_shift/su_max 0.002
_refine_ls_shift/su_mean 0.000
_refine_ls_structure_factor_coef Fsqd
_refine_ls_weighting_details 'calc w=1/[\s^2^(Fo^2^)+(0.1014P)^2^+2.2617P] where P=(Fo^2^+2Fc^2^)/3'
_refine_ls_weighting_scheme calc
_refine_ls_wR_factor_gt 0.1644
_refine_ls_wR_factor_ref 0.1850
_reflns_number_gt 7236
_reflns_number_total 10551
_reflns_threshold_expression >2sigma(I)
_cod_data_source_file c3ob40796a.txt
_cod_data_source_block c436
_cod_depositor_comments
;
The following automatic conversions were performed:

'_symmetry_cell_setting' value 'Monoclinic' changed to 'monoclinic'
according to /home/saulius/struct/CIF-dictionaries/cif_core.dic
dictionary named 'cif_core.dic' version 2.4.2 from
2011-04-26.

'_exptl_absorpt_correction_type' value 'Multi-scan'
changed to 'multi-scan' according to
/home/saulius/struct/CIF-dictionaries/cif_core.dic dictionary named
'cif_core.dic' version 2.4.2 from 2011-04-26.

Automatic conversion script
Id: cif_fix_values 1891 2012-01-12 08:04:46Z andrius 

The following automatic conversions were performed:

'_exptl_crystal_density_meas' value 'Not Measured' was changed to '?'
- the value is perceived as not measured.

Automatic conversion script
Id: cif_fix_values 3008 2015-01-20 13:52:24Z robertas 
;
_cod_original_cell_volume 5991.1(11)
_cod_original_sg_symbol_H-M P2(1)/n
_cod_original_formula_sum 'C66.50 H30.50 Cl7.50 F12 N4'
_cod_database_code 7153066

loop_
_symmetry_equiv_pos_as_xyz
'x, y, z'
'-x+1/2, y+1/2, -z+1/2'
'-x, -y, -z'
'x-1/2, -y-1/2, z-1/2'

loop_
_atom_site_label
_atom_site_type_symbol
_atom_site_fract_x
_atom_site_fract_y
_atom_site_fract_z
_atom_site_U_iso_or_equiv
_atom_site_adp_type
_atom_site_occupancy
_atom_site_symmetry_multiplicity
_atom_site_calc_flag
_atom_site_refinement_flags
_atom_site_disorder_assembly
_atom_site_disorder_group
F1 F 1.4626(4) 0.3439(4) 0.5671(2) 0.0570(7) Uani 0.545(4) 1 d PDU A 1
F2 F 1.4234(4) 0.4719(4) 0.5428(2) 0.0550(8) Uani 0.545(4) 1 d PDU A 1
F3 F 1.4578(3) 0.3734(4) 0.49760(18) 0.0557(7) Uani 0.545(4) 1 d PDU A 1
F1A F 1.4393(5) 0.3794(5) 0.5823(2) 0.0563(8) Uani 0.455(4) 1 d PDU A 2
F2A F 1.4380(5) 0.4585(5) 0.5261(3) 0.0560(8) Uani 0.455(4) 1 d PDU A 2
F3A F 1.4661(4) 0.3139(4) 0.5264(2) 0.0561(7) Uani 0.455(4) 1 d PDU A 2
C44 C 0.3487(8) 0.1160(8) 0.4504(4) 0.0393(6) Uani 0.477(8) 1 d PDU B 1
F4 F 0.2800(7) 0.1824(5) 0.4510(3) 0.0393(6) Uani 0.477(8) 1 d PDU B 1
F5 F 0.3308(5) 0.0568(5) 0.4809(2) 0.0394(6) Uani 0.477(8) 1 d PDU B 1
F6 F 0.3236(5) 0.0764(5) 0.4101(2) 0.0398(6) Uani 0.477(8) 1 d PDU B 1
C44A C 0.3495(8) 0.1148(7) 0.4535(4) 0.0393(6) Uani 0.523(8) 1 d PDU B 2
F4A F 0.2759(6) 0.1742(5) 0.4396(2) 0.0393(6) Uani 0.523(8) 1 d PDU B 2
F5A F 0.3251(4) 0.0840(5) 0.4930(2) 0.0392(6) Uani 0.523(8) 1 d PDU B 2
F6A F 0.3338(4) 0.0471(5) 0.4250(2) 0.0399(6) Uani 0.523(8) 1 d PDU B 2
F7 F 1.60347(19) 0.02003(17) 0.38687(10) 0.0466(7) Uani 1 1 d . . .
F8 F 1.6441(2) -0.1085(2) 0.40979(12) 0.0759(12) Uani 1 1 d . . .
F9 F 1.6455(2) -0.0744(2) 0.34222(11) 0.0623(9) Uani 1 1 d . . .
F10 F 0.48023(19) -0.3335(2) 0.30968(9) 0.0494(8) Uani 1 1 d . . .
F11 F 0.46619(19) -0.22771(19) 0.26233(12) 0.0614(9) Uani 1 1 d . . .
F12 F 0.50138(18) -0.35789(16) 0.24211(8) 0.0364(6) Uani 1 1 d . . .
N1 N 1.1679(3) 0.3479(2) 0.37333(13) 0.0343(9) Uani 1 1 d . . .
N2 N 1.2655(3) 0.1272(2) 0.30349(13) 0.0388(9) Uani 1 1 d . . .
N3 N 0.6082(3) 0.1961(2) 0.32165(11) 0.0260(8) Uani 1 1 d . . .
N4 N 0.7229(3) 0.0028(2) 0.24197(11) 0.0302(8) Uani 1 1 d . . .
C1 C 1.0560(3) 0.1351(2) 0.36497(12) 0.0189(8) Uani 1 1 d . . .
C2 C 0.9819(3) 0.1702(2) 0.39286(12) 0.0181(8) Uani 1 1 d . . .
C3 C 1.0124(3) 0.2218(2) 0.42913(12) 0.0189(8) Uani 1 1 d . . .
H3 H 1.0829 0.2384 0.4358 0.023 Uiso 1 1 calc R . .
C4 C 0.9418(3) 0.2513(2) 0.45728(12) 0.0178(8) Uani 1 1 d . . .
C5 C 0.9751(3) 0.3023(2) 0.49495(12) 0.0192(8) Uani 1 1 d . . .
C6 C 0.9033(3) 0.3309(2) 0.52236(12) 0.0185(8) Uani 1 1 d . . .
C7 C 0.9328(3) 0.3857(2) 0.56029(12) 0.0218(8) Uani 1 1 d . . .
H7 H 1.0030 0.4026 0.5679 0.026 Uiso 1 1 calc R . .
C8 C 0.8618(3) 0.4140(3) 0.58580(12) 0.0232(9) Uani 1 1 d . . .
H8 H 0.8833 0.4489 0.6113 0.028 Uiso 1 1 calc R . .
C9 C 0.7567(3) 0.3916(2) 0.57446(12) 0.0219(8) Uani 1 1 d . . .
H9 H 0.7076 0.4130 0.5920 0.026 Uiso 1 1 calc R . .
C10 C 0.7250(3) 0.3397(2) 0.53876(12) 0.0215(8) Uani 1 1 d . . .
H10 H 0.6540 0.3252 0.5317 0.026 Uiso 1 1 calc R . .
C11 C 0.7963(3) 0.3063(2) 0.51157(12) 0.0180(8) Uani 1 1 d . . .
C12 C 0.7644(3) 0.2506(2) 0.47509(12) 0.0194(8) Uani 1 1 d . . .
C13 C 0.8363(3) 0.2243(2) 0.44760(12) 0.0193(8) Uani 1 1 d . . .
C14 C 0.8067(3) 0.1690(2) 0.40992(12) 0.0192(8) Uani 1 1 d . . .
H14 H 0.7371 0.1499 0.4035 0.023 Uiso 1 1 calc R . .
C15 C 0.8756(3) 0.1428(2) 0.38284(12) 0.0177(8) Uani 1 1 d . . .
C16 C 0.8493(3) 0.0834(2) 0.34467(12) 0.0172(8) Uani 1 1 d . . .
C17 C 0.9288(3) 0.0175(2) 0.33982(11) 0.0177(8) Uani 1 1 d . . .
C18 C 0.9049(3) -0.0679(2) 0.32891(12) 0.0196(8) Uani 1 1 d . . .
H18 H 0.8343 -0.0846 0.3230 0.023 Uiso 1 1 calc R . .
C19 C 0.9819(3) -0.1330(2) 0.32603(12) 0.0191(8) Uani 1 1 d . . .
C20 C 0.9560(3) -0.2203(2) 0.31446(11) 0.0186(8) Uani 1 1 d . . .
C21 C 1.0340(3) -0.2825(2) 0.31088(11) 0.0187(8) Uani 1 1 d . . .
C22 C 1.0104(3) -0.3705(2) 0.29664(12) 0.0212(8) Uani 1 1 d . . .
H22 H 0.9403 -0.3884 0.2903 0.025 Uiso 1 1 calc R . .
C23 C 1.0864(3) -0.4295(3) 0.29189(12) 0.0247(9) Uani 1 1 d . . .
H23 H 1.0688 -0.4884 0.2833 0.030 Uiso 1 1 calc R . .
C24 C 1.1922(3) -0.4036(3) 0.29979(13) 0.0247(9) Uani 1 1 d . . .
H24 H 1.2448 -0.4445 0.2956 0.030 Uiso 1 1 calc R . .
C25 C 1.2176(3) -0.3198(3) 0.31341(12) 0.0231(9) Uani 1 1 d . . .
H25 H 1.2883 -0.3033 0.3189 0.028 Uiso 1 1 calc R . .
C26 C 1.1410(3) -0.2566(2) 0.31966(11) 0.0183(8) Uani 1 1 d . . .
C27 C 1.1668(3) -0.1689(2) 0.33238(12) 0.0195(8) Uani 1 1 d . . .
C28 C 1.0886(3) -0.1070(2) 0.33536(11) 0.0175(8) Uani 1 1 d . . .
C29 C 1.1114(3) -0.0177(2) 0.34825(12) 0.0183(8) Uani 1 1 d . . .
H29 H 1.1815 -0.0006 0.3558 0.022 Uiso 1 1 calc R . .
C30 C 1.0359(3) 0.0438(2) 0.35015(11) 0.0182(8) Uani 1 1 d . . .
C31 C 1.0868(3) 0.3247(2) 0.50636(12) 0.0185(8) Uani 1 1 d . . .
C32 C 1.1499(3) 0.2794(3) 0.53939(13) 0.0255(9) Uani 1 1 d . . .
H32 H 1.1210 0.2354 0.5560 0.031 Uiso 1 1 calc R . .
C33 C 1.2544(3) 0.2976(3) 0.54845(14) 0.0282(9) Uani 1 1 d . . .
H33 H 1.2969 0.2659 0.5710 0.034 Uiso 1 1 calc R . .
C34 C 1.2967(3) 0.3622(3) 0.52435(14) 0.0252(9) Uani 1 1 d . A .
C35 C 1.2351(3) 0.4082(3) 0.49139(14) 0.0279(9) Uani 1 1 d . . .
H35 H 1.2642 0.4528 0.4751 0.034 Uiso 1 1 calc R . .
C36 C 1.1305(3) 0.3890(3) 0.48220(12) 0.0232(9) Uani 1 1 d . . .
H36 H 1.0883 0.4199 0.4592 0.028 Uiso 1 1 calc R . .
C37 C 1.4078(4) 0.3826(4) 0.53442(18) 0.0555(7) Uani 1 1 d DU . .
C38 C 0.6567(3) 0.2164(2) 0.46789(12) 0.0183(8) Uani 1 1 d . B .
C39 C 0.6285(3) 0.1528(3) 0.49677(13) 0.0248(9) Uani 1 1 d . . .
H39 H 0.6783 0.1316 0.5202 0.030 Uiso 1 1 calc R . .
C40 C 0.5291(3) 0.1202(3) 0.49191(14) 0.0281(9) Uani 1 1 d . B .
H40 H 0.5107 0.0772 0.5121 0.034 Uiso 1 1 calc R . .
C41 C 0.4562(3) 0.1500(3) 0.45764(13) 0.0254(9) Uani 1 1 d D . .
C42 C 0.4833(3) 0.2128(3) 0.42841(14) 0.0305(10) Uani 1 1 d . B .
H42 H 0.4336 0.2332 0.4048 0.037 Uiso 1 1 calc R . .
C43 C 0.5828(3) 0.2457(3) 0.43368(13) 0.0283(9) Uani 1 1 d . . .
H43 H 0.6009 0.2889 0.4136 0.034 Uiso 1 1 calc R B .
C45 C 1.2775(3) -0.1425(2) 0.34298(12) 0.0195(8) Uani 1 1 d . . .
C46 C 1.3403(3) -0.1796(3) 0.37913(13) 0.0248(9) Uani 1 1 d . . .
H46 H 1.3123 -0.2224 0.3968 0.030 Uiso 1 1 calc R . .
C47 C 1.4422(3) -0.1555(3) 0.38980(14) 0.0266(9) Uani 1 1 d . . .
H47 H 1.4841 -0.1824 0.4142 0.032 Uiso 1 1 calc R . .
C48 C 1.4831(3) -0.0927(3) 0.36502(13) 0.0243(9) Uani 1 1 d . . .
C49 C 1.4219(3) -0.0532(3) 0.32906(13) 0.0251(9) Uani 1 1 d . . .
H49 H 1.4500 -0.0089 0.3123 0.030 Uiso 1 1 calc R . .
C50 C 1.3200(3) -0.0788(3) 0.31802(13) 0.0231(9) Uani 1 1 d . . .
H50 H 1.2786 -0.0527 0.2932 0.028 Uiso 1 1 calc R . .
C51 C 1.5931(3) -0.0641(3) 0.37619(15) 0.0330(10) Uani 1 1 d . . .
C52 C 0.8445(3) -0.2451(2) 0.30439(12) 0.0205(8) Uani 1 1 d . . .
C53 C 0.7969(3) -0.2978(3) 0.33276(13) 0.0237(9) Uani 1 1 d . . .
H53 H 0.8370 -0.3222 0.3584 0.028 Uiso 1 1 calc R . .
C54 C 0.6924(3) -0.3155(3) 0.32435(13) 0.0258(9) Uani 1 1 d . . .
H54 H 0.6609 -0.3509 0.3443 0.031 Uiso 1 1 calc R . .
C55 C 0.6336(3) -0.2813(3) 0.28666(13) 0.0241(9) Uani 1 1 d . . .
C56 C 0.6807(3) -0.2293(3) 0.25746(13) 0.0260(9) Uani 1 1 d . . .
H56 H 0.6409 -0.2063 0.2314 0.031 Uiso 1 1 calc R . .
C57 C 0.7844(3) -0.2117(3) 0.26643(12) 0.0230(9) Uani 1 1 d . . .
H57 H 0.8158 -0.1761 0.2465 0.028 Uiso 1 1 calc R . .
C58 C 0.5209(3) -0.3000(3) 0.27563(15) 0.0322(10) Uani 1 1 d . . .
C59 C 1.1344(3) 0.1841(3) 0.35301(12) 0.0212(8) Uani 1 1 d . . .
C60 C 1.1512(3) 0.2753(3) 0.36511(13) 0.0243(9) Uani 1 1 d . . .
C61 C 1.2065(3) 0.1506(3) 0.32516(14) 0.0260(9) Uani 1 1 d . . .
C62 C 0.7604(3) 0.0894(2) 0.31546(12) 0.0194(8) Uani 1 1 d . . .
C63 C 0.6771(3) 0.1502(2) 0.31993(12) 0.0185(8) Uani 1 1 d . . .
C64 C 0.7416(3) 0.0389(3) 0.27510(13) 0.0220(8) Uani 1 1 d . . .
C1S C 0.0447(3) 0.8790(3) 0.18533(13) 0.0429(11) Uani 1 1 d DU . .
H1S H -0.0075 0.8309 0.1792 0.051 Uiso 1 1 calc R C 1
Cl1 Cl 0.1577(14) 0.832(2) 0.2109(4) 0.075(4) Uani 0.47(5) 1 d PDU D 1
Cl2 Cl 0.0017(15) 0.9499(7) 0.2226(5) 0.082(4) Uani 0.47(5) 1 d PDU D 1
Cl3 Cl 0.0529(12) 0.9326(10) 0.1349(3) 0.051(3) Uani 0.47(5) 1 d PDU D 1
Cl1A Cl 0.1727(6) 0.8541(6) 0.2105(3) 0.0597(17) Uani 0.53(5) 1 d PDU D 2
Cl2A Cl -0.0137(8) 0.9524(3) 0.2192(3) 0.037(2) Uani 0.53(5) 1 d PDU D 2
Cl3A Cl 0.0564(11) 0.9240(10) 0.1339(3) 0.062(3) Uani 0.53(5) 1 d PDU D 2
C2S C 0.1830(3) 0.5506(3) 0.63895(13) 0.0254(9) Uani 1 1 d . . .
H2S H 0.2036 0.5043 0.6619 0.031 Uiso 1 1 calc R . .
Cl4 Cl 0.19972(10) 0.50883(8) 0.58656(4) 0.0454(3) Uani 1 1 d . . .
Cl5 Cl 0.05363(8) 0.57858(8) 0.63985(4) 0.0364(3) Uani 1 1 d . . .
Cl6 Cl 0.26169(8) 0.64374(7) 0.65144(3) 0.0308(3) Uani 1 1 d . . .
C3S C -0.0004(17) 1.006(2) 0.4834(8) 0.138(2) Uani 0.25 1 d PDU E -1
H3S H -0.0071 1.0617 0.4655 0.165 Uiso 0.25 1 calc PR E -1
Cl7 Cl 0.0525(8) 1.0317(8) 0.5376(4) 0.138(2) Uani 0.25 1 d PDU E -1
Cl8 Cl 0.0798(15) 0.934(3) 0.4602(11) 0.096(4) Uani 0.25 1 d PDU E -1
Cl9 Cl -0.1221(8) 0.9600(13) 0.4823(5) 0.137(2) Uani 0.25 1 d PDU E -1
C3SA C 0.0082(16) 1.008(2) 0.4851(8) 0.138(2) Uani 0.25 1 d PDU F -2
H3SA H -0.0008 1.0612 0.4655 0.165 Uiso 0.25 1 calc PR F -2
Cl7A Cl 0.0500(16) 0.923(3) 0.4546(11) 0.096(4) Uani 0.25 1 d PDU F -2
Cl8A Cl 0.1037(10) 1.0331(11) 0.5303(4) 0.138(2) Uani 0.25 1 d PDU F -2
Cl9A Cl -0.1067(10) 0.9872(10) 0.5023(5) 0.138(2) Uani 0.25 1 d PDU F -2

loop_
_atom_site_aniso_label
_atom_site_aniso_U_11
_atom_site_aniso_U_22
_atom_site_aniso_U_33
_atom_site_aniso_U_23
_atom_site_aniso_U_13
_atom_site_aniso_U_12
F1 0.0206(12) 0.0721(18) 0.078(2) -0.0171(14) 0.0058(12) -0.0061(12)
F2 0.0200(13) 0.0699(18) 0.076(2) -0.0200(15) 0.0094(13) -0.0083(12)
F3 0.0193(12) 0.0723(18) 0.076(2) -0.0196(14) 0.0091(12) -0.0082(12)
F1A 0.0207(13) 0.0720(19) 0.076(2) -0.0189(15) 0.0062(13) -0.0063(13)
F2A 0.0202(12) 0.0713(18) 0.077(2) -0.0178(14) 0.0084(12) -0.0088(12)
F3A 0.0193(12) 0.0715(18) 0.078(2) -0.0196(14) 0.0073(12) -0.0062(12)
C44 0.0241(9) 0.0460(15) 0.0462(17) -0.0047(10) -0.0004(11) -0.0076(9)
F4 0.0234(10) 0.0465(15) 0.0462(18) -0.0050(11) -0.0006(12) -0.0066(10)
F5 0.0242(10) 0.0460(15) 0.0466(17) -0.0038(11) 0.0001(12) -0.0084(10)
F6 0.0248(10) 0.0461(15) 0.0464(17) -0.0054(11) -0.0014(11) -0.0079(10)
C44A 0.0241(9) 0.0460(15) 0.0461(17) -0.0047(10) -0.0004(11) -0.0075(9)
F4A 0.0234(10) 0.0466(15) 0.0462(18) -0.0049(11) -0.0007(12) -0.0067(10)
F5A 0.0242(10) 0.0462(15) 0.0461(17) -0.0041(11) 0.0007(11) -0.0083(10)
F6A 0.0249(10) 0.0461(15) 0.0468(17) -0.0053(10) -0.0010(11) -0.0082(10)
F7 0.0318(14) 0.0359(16) 0.071(2) -0.0120(13) 0.0043(13) -0.0115(12)
F8 0.0326(16) 0.072(2) 0.112(3) 0.053(2) -0.0274(17) -0.0164(15)
F9 0.0279(15) 0.080(2) 0.085(2) -0.0330(18) 0.0285(15) -0.0182(15)
F10 0.0252(14) 0.081(2) 0.0443(16) -0.0128(15) 0.0131(12) -0.0143(14)
F11 0.0223(14) 0.0423(18) 0.115(3) -0.0023(17) -0.0059(15) 0.0074(13)
F12 0.0284(13) 0.0442(16) 0.0344(14) -0.0085(11) -0.0031(11) -0.0115(11)
N1 0.033(2) 0.028(2) 0.045(2) -0.0055(17) 0.0170(17) -0.0043(16)
N2 0.045(2) 0.028(2) 0.049(2) 0.0031(17) 0.028(2) 0.0007(18)
N3 0.0221(18) 0.028(2) 0.0273(19) -0.0031(14) 0.0007(14) 0.0015(15)
N4 0.033(2) 0.030(2) 0.026(2) -0.0061(16) -0.0024(15) 0.0067(16)
C1 0.0158(19) 0.020(2) 0.0197(19) -0.0016(15) 0.0003(15) 0.0008(15)
C2 0.0178(19) 0.0151(19) 0.021(2) 0.0019(15) 0.0019(15) -0.0001(15)
C3 0.0168(19) 0.019(2) 0.021(2) 0.0028(15) 0.0014(15) -0.0025(15)
C4 0.0185(19) 0.0139(19) 0.021(2) 0.0027(14) 0.0024(15) 0.0015(15)
C5 0.019(2) 0.017(2) 0.021(2) 0.0010(15) 0.0016(15) -0.0012(15)
C6 0.0213(19) 0.018(2) 0.0168(19) 0.0024(15) 0.0029(15) 0.0004(15)
C7 0.021(2) 0.022(2) 0.022(2) -0.0010(16) 0.0034(16) -0.0028(16)
C8 0.028(2) 0.023(2) 0.018(2) -0.0049(16) 0.0022(16) -0.0066(17)
C9 0.028(2) 0.020(2) 0.020(2) -0.0011(16) 0.0081(16) -0.0012(16)
C10 0.0188(19) 0.023(2) 0.024(2) 0.0016(16) 0.0052(16) -0.0009(16)
C11 0.0195(19) 0.0150(19) 0.0192(19) 0.0011(14) 0.0012(15) -0.0004(15)
C12 0.0192(19) 0.020(2) 0.019(2) 0.0008(15) 0.0038(15) 0.0004(16)
C13 0.0202(19) 0.018(2) 0.0197(19) -0.0016(15) 0.0034(15) 0.0012(15)
C14 0.0153(18) 0.019(2) 0.022(2) 0.0025(15) -0.0009(15) -0.0013(15)
C15 0.0179(19) 0.0149(19) 0.0195(19) -0.0011(15) 0.0000(15) 0.0010(15)
C16 0.0179(19) 0.0164(19) 0.0186(19) 0.0024(15) 0.0064(15) -0.0038(15)
C17 0.0202(19) 0.020(2) 0.0131(18) -0.0024(14) 0.0043(15) -0.0023(15)
C18 0.0163(19) 0.027(2) 0.0154(19) -0.0026(15) 0.0017(15) -0.0014(16)
C19 0.0210(19) 0.021(2) 0.0157(18) -0.0039(15) 0.0053(15) 0.0000(16)
C20 0.0195(19) 0.021(2) 0.0150(18) 0.0001(15) 0.0020(15) 0.0008(16)
C21 0.023(2) 0.020(2) 0.0140(18) 0.0007(15) 0.0040(15) -0.0003(16)
C22 0.021(2) 0.021(2) 0.021(2) 0.0018(16) 0.0022(16) -0.0024(16)
C23 0.034(2) 0.019(2) 0.021(2) -0.0028(16) 0.0027(17) -0.0017(17)
C24 0.028(2) 0.024(2) 0.023(2) -0.0016(16) 0.0054(17) 0.0043(17)
C25 0.021(2) 0.028(2) 0.020(2) 0.0017(16) 0.0042(16) 0.0026(17)
C26 0.022(2) 0.019(2) 0.0133(18) 0.0011(14) 0.0026(15) 0.0028(16)
C27 0.0196(19) 0.021(2) 0.0184(19) -0.0020(15) 0.0048(15) -0.0011(16)
C28 0.0179(19) 0.021(2) 0.0140(18) -0.0023(15) 0.0026(14) -0.0011(15)
C29 0.0138(18) 0.021(2) 0.0204(19) -0.0022(15) 0.0038(15) -0.0020(15)
C30 0.0186(19) 0.021(2) 0.0149(18) -0.0013(15) 0.0022(15) -0.0015(15)
C31 0.022(2) 0.0168(19) 0.0163(19) -0.0060(15) 0.0021(15) 0.0001(15)
C32 0.028(2) 0.022(2) 0.026(2) 0.0002(16) 0.0026(17) -0.0036(17)
C33 0.026(2) 0.025(2) 0.031(2) -0.0014(17) -0.0040(18) 0.0036(17)
C34 0.020(2) 0.021(2) 0.035(2) -0.0075(17) 0.0027(17) 0.0020(16)
C35 0.023(2) 0.029(2) 0.032(2) -0.0013(18) 0.0057(18) -0.0074(18)
C36 0.024(2) 0.021(2) 0.023(2) 0.0011(16) -0.0018(16) 0.0000(16)
C37 0.0197(11) 0.0708(18) 0.0761(19) -0.0189(13) 0.0076(11) -0.0072(11)
C38 0.0172(19) 0.020(2) 0.0186(19) -0.0062(15) 0.0044(15) 0.0002(15)
C39 0.022(2) 0.027(2) 0.024(2) 0.0006(17) -0.0010(16) -0.0021(17)
C40 0.028(2) 0.026(2) 0.031(2) -0.0030(17) 0.0072(18) -0.0044(18)
C41 0.019(2) 0.029(2) 0.029(2) -0.0071(17) 0.0046(17) -0.0005(17)
C42 0.019(2) 0.038(3) 0.033(2) 0.0055(19) -0.0013(18) 0.0003(18)
C43 0.028(2) 0.036(2) 0.022(2) 0.0019(17) 0.0056(17) 0.0002(19)
C45 0.0185(19) 0.018(2) 0.023(2) -0.0041(15) 0.0068(15) 0.0007(15)
C46 0.026(2) 0.024(2) 0.026(2) 0.0020(17) 0.0070(17) -0.0023(17)
C47 0.024(2) 0.023(2) 0.032(2) 0.0069(17) 0.0002(17) 0.0030(17)
C48 0.021(2) 0.020(2) 0.032(2) -0.0016(17) 0.0080(17) 0.0016(16)
C49 0.020(2) 0.026(2) 0.030(2) 0.0018(17) 0.0082(17) -0.0001(17)
C50 0.024(2) 0.023(2) 0.023(2) -0.0004(16) 0.0047(16) -0.0011(17)
C51 0.024(2) 0.030(3) 0.045(3) 0.002(2) 0.005(2) -0.0030(18)
C52 0.0175(19) 0.018(2) 0.025(2) -0.0088(16) 0.0021(16) 0.0031(15)
C53 0.026(2) 0.022(2) 0.024(2) -0.0020(16) 0.0027(17) -0.0003(17)
C54 0.025(2) 0.026(2) 0.027(2) -0.0037(17) 0.0061(17) -0.0048(17)
C55 0.020(2) 0.022(2) 0.031(2) -0.0111(17) 0.0056(17) -0.0017(16)
C56 0.023(2) 0.027(2) 0.026(2) -0.0046(17) -0.0032(17) 0.0022(17)
C57 0.025(2) 0.024(2) 0.021(2) -0.0036(16) 0.0062(16) -0.0004(17)
C58 0.023(2) 0.032(3) 0.041(3) -0.005(2) 0.0022(19) -0.0006(19)
C59 0.0187(19) 0.024(2) 0.021(2) -0.0022(16) 0.0028(15) 0.0004(16)
C60 0.020(2) 0.026(2) 0.028(2) -0.0005(17) 0.0099(16) -0.0027(17)
C61 0.028(2) 0.018(2) 0.034(2) 0.0030(17) 0.0093(19) -0.0008(17)
C62 0.0208(19) 0.018(2) 0.019(2) -0.0031(15) 0.0041(16) -0.0007(16)
C63 0.019(2) 0.019(2) 0.0165(19) -0.0038(15) -0.0017(15) -0.0046(16)
C64 0.020(2) 0.020(2) 0.025(2) 0.0017(17) 0.0002(16) 0.0013(16)
C1S 0.055(3) 0.038(3) 0.039(3) -0.010(2) 0.016(2) -0.016(2)
Cl1 0.090(5) 0.082(8) 0.057(4) 0.031(4) 0.028(3) 0.057(5)
Cl2 0.086(6) 0.111(8) 0.051(4) 0.000(3) 0.016(4) 0.017(4)
Cl3 0.081(6) 0.047(4) 0.024(4) 0.014(4) 0.008(4) -0.010(3)
Cl1A 0.097(3) 0.039(3) 0.048(3) -0.001(3) 0.027(2) 0.002(4)
Cl2A 0.052(3) 0.025(3) 0.036(3) -0.0106(16) 0.0191(18) -0.0003(16)
Cl3A 0.070(5) 0.081(6) 0.037(4) -0.018(3) 0.016(3) -0.030(4)
C2S 0.029(2) 0.022(2) 0.026(2) -0.0035(16) 0.0048(17) -0.0010(17)
Cl4 0.0550(7) 0.0459(7) 0.0385(7) -0.0214(5) 0.0169(6) -0.0112(6)
Cl5 0.0273(6) 0.0413(7) 0.0413(6) -0.0015(5) 0.0071(5) -0.0022(5)
Cl6 0.0346(6) 0.0293(6) 0.0281(5) -0.0045(4) 0.0030(4) -0.0105(4)
C3S 0.086(4) 0.122(4) 0.200(7) 0.045(5) 0.004(5) -0.028(4)
Cl7 0.088(4) 0.122(4) 0.199(7) 0.045(4) 0.004(5) -0.028(4)
Cl8 0.087(11) 0.128(9) 0.071(7) 0.040(4) 0.008(9) -0.002(11)
Cl9 0.086(4) 0.122(5) 0.199(7) 0.045(5) 0.004(5) -0.028(4)
C3SA 0.087(4) 0.122(4) 0.200(7) 0.045(5) 0.004(5) -0.028(4)
Cl7A 0.088(11) 0.128(9) 0.071(7) 0.040(4) 0.008(9) -0.003(11)
Cl8A 0.087(4) 0.122(4) 0.199(7) 0.044(5) 0.004(5) -0.028(4)
Cl9A 0.086(3) 0.122(4) 0.200(7) 0.045(5) 0.004(5) -0.028(4)

loop_
_atom_type_symbol
_atom_type_description
_atom_type_scat_dispersion_real
_atom_type_scat_dispersion_imag
_atom_type_scat_source
C C 0.0033 0.0016 'International Tables Vol C Tables 4.2.6.8 and 6.1.1.4'
H H 0.0000 0.0000 'International Tables Vol C Tables 4.2.6.8 and 6.1.1.4'
N N 0.0061 0.0033 'International Tables Vol C Tables 4.2.6.8 and 6.1.1.4'
F F 0.0171 0.0103 'International Tables Vol C Tables 4.2.6.8 and 6.1.1.4'
Cl Cl 0.1484 0.1585 'International Tables Vol C Tables 4.2.6.8 and 6.1.1.4'

loop_
_geom_angle_atom_site_label_1
_geom_angle_atom_site_label_2
_geom_angle_atom_site_label_3
_geom_angle
F5 C44 F4 108.0(9)
F5 C44 F6 106.5(8)
F4 C44 F6 105.5(8)
F5 C44 C41 112.9(8)
F4 C44 C41 110.8(9)
F6 C44 C41 112.7(8)
F6A C44A F4A 106.0(8)
F6A C44A F5A 105.8(8)
F4A C44A F5A 104.9(8)
F6A C44A C41 112.7(8)
F4A C44A C41 114.1(9)
F5A C44A C41 112.5(7)
C59 C1 C30 122.8(3)
C59 C1 C2 122.8(3)
C30 C1 C2 114.4(3)
C3 C2 C15 119.7(3)
C3 C2 C1 122.2(3)
C15 C2 C1 117.9(3)
C2 C3 C4 122.0(3)
C5 C4 C3 121.1(3)
C5 C4 C13 120.3(3)
C3 C4 C13 118.6(3)
C4 C5 C6 119.9(3)
C4 C5 C31 119.6(3)
C6 C5 C31 120.4(3)
C5 C6 C7 122.0(3)
C5 C6 C11 119.6(3)
C7 C6 C11 118.4(3)
C8 C7 C6 121.1(4)
C7 C8 C9 120.4(3)
C10 C9 C8 120.6(4)
C9 C10 C11 121.4(4)
C12 C11 C10 121.7(3)
C12 C11 C6 120.2(3)
C10 C11 C6 118.1(3)
C13 C12 C11 119.5(3)
C13 C12 C38 121.0(3)
C11 C12 C38 119.4(3)
C12 C13 C14 121.3(3)
C12 C13 C4 120.4(3)
C14 C13 C4 118.3(3)
C15 C14 C13 122.0(3)
C14 C15 C2 119.3(3)
C14 C15 C16 123.7(3)
C2 C15 C16 116.9(3)
C62 C16 C17 122.1(3)
C62 C16 C15 123.8(3)
C17 C16 C15 114.1(3)
C18 C17 C30 119.7(3)
C18 C17 C16 122.2(3)
C30 C17 C16 118.0(3)
C17 C18 C19 122.4(3)
C20 C19 C18 121.6(3)
C20 C19 C28 120.2(3)
C18 C19 C28 118.2(3)
C19 C20 C21 120.2(3)
C19 C20 C52 118.9(3)
C21 C20 C52 120.8(3)
C20 C21 C22 121.7(3)
C20 C21 C26 119.9(3)
C22 C21 C26 118.4(3)
C23 C22 C21 121.3(4)
C22 C23 C24 120.4(4)
C25 C24 C23 119.8(4)
C24 C25 C26 121.7(4)
C27 C26 C25 121.8(3)
C27 C26 C21 119.7(3)
C25 C26 C21 118.4(3)
C28 C27 C26 120.1(3)
C28 C27 C45 120.1(3)
C26 C27 C45 119.9(3)
C27 C28 C29 121.9(3)
C27 C28 C19 120.0(3)
C29 C28 C19 118.1(3)
C30 C29 C28 122.4(3)
C29 C30 C17 119.1(3)
C29 C30 C1 124.1(3)
C17 C30 C1 116.8(3)
C32 C31 C36 118.8(3)
C32 C31 C5 121.1(3)
C36 C31 C5 120.0(3)
C33 C32 C31 120.9(4)
C32 C33 C34 119.6(4)
C35 C34 C33 120.4(4)
C35 C34 C37 119.9(4)
C33 C34 C37 119.7(4)
C34 C35 C36 119.6(4)
C35 C36 C31 120.6(4)
F2A C37 F1 114.9(6)
F2A C37 F3A 118.4(5)
F1 C37 F3A 60.9(4)
F2A C37 F3 74.3(5)
F1 C37 F3 107.8(5)
F3A C37 F3 54.8(4)
F2A C37 F2 25.8(4)
F1 C37 F2 104.7(5)
F3A C37 F2 136.4(5)
F3 C37 F2 100.0(5)
F2A C37 F1A 100.5(5)
F1 C37 F1A 33.2(3)
F3A C37 F1A 94.1(5)
F3 C37 F1A 135.1(5)
F2 C37 F1A 80.6(5)
F2A C37 C34 118.7(5)
F1 C37 C34 119.3(5)
F3A C37 C34 111.7(5)
F3 C37 C34 112.2(4)
F2 C37 C34 110.9(4)
F1A C37 C34 109.1(4)
C43 C38 C39 118.5(3)
C43 C38 C12 122.7(3)
C39 C38 C12 118.8(3)
C40 C39 C38 120.9(4)
C39 C40 C41 120.0(4)
C40 C41 C42 119.8(4)
C40 C41 C44A 119.0(5)
C42 C41 C44A 121.2(5)
C40 C41 C44 122.2(6)
C42 C41 C44 118.1(6)
C44A C41 C44 3.6(8)
C43 C42 C41 119.9(4)
C42 C43 C38 120.9(4)
C46 C45 C50 118.3(3)
C46 C45 C27 120.4(3)
C50 C45 C27 121.3(3)
C47 C46 C45 121.4(4)
C48 C47 C46 119.8(4)
C47 C48 C49 120.3(4)
C47 C48 C51 121.1(4)
C49 C48 C51 118.6(4)
C50 C49 C48 119.6(4)
C49 C50 C45 120.6(4)
F7 C51 F8 106.3(4)
F7 C51 F9 105.0(3)
F8 C51 F9 106.4(4)
F7 C51 C48 113.5(3)
F8 C51 C48 112.9(4)
F9 C51 C48 112.1(4)
C53 C52 C57 118.3(3)
C53 C52 C20 122.0(3)
C57 C52 C20 119.7(3)
C54 C53 C52 121.2(4)
C53 C54 C55 119.8(4)
C54 C55 C56 119.7(4)
C54 C55 C58 121.8(4)
C56 C55 C58 118.5(4)
C57 C56 C55 119.9(4)
C56 C57 C52 121.1(4)
F10 C58 F11 107.0(4)
F10 C58 F12 106.7(3)
F11 C58 F12 105.8(3)
F10 C58 C55 113.0(4)
F11 C58 C55 112.3(4)
F12 C58 C55 111.6(3)
C1 C59 C60 123.4(3)
C1 C59 C61 123.1(3)
C60 C59 C61 113.5(3)
N1 C60 C59 176.7(4)
N2 C61 C59 177.3(4)
C16 C62 C64 123.2(3)
C16 C62 C63 124.3(3)
C64 C62 C63 112.4(3)
N3 C63 C62 176.5(4)
N4 C64 C62 175.9(4)
Cl2 C1S Cl1 107.6(7)
Cl2 C1S Cl3A 115.5(7)
Cl1 C1S Cl3A 112.9(10)
Cl2 C1S Cl3 110.8(7)
Cl1 C1S Cl3 115.5(10)
Cl3A C1S Cl3 4.7(11)
Cl2 C1S Cl2A 6.9(8)
Cl1 C1S Cl2A 114.4(6)
Cl3A C1S Cl2A 112.4(6)
Cl3 C1S Cl2A 107.7(6)
Cl2 C1S Cl1A 103.1(8)
Cl1 C1S Cl1A 12.7(10)
Cl3A C1S Cl1A 105.8(7)
Cl3 C1S Cl1A 107.6(7)
Cl2A C1S Cl1A 110.0(5)
Cl5 C2S Cl4 110.5(2)
Cl5 C2S Cl6 109.8(2)
Cl4 C2S Cl6 109.9(2)
Cl9 C3S Cl7 110.3(13)
Cl9 C3S Cl8 110.0(13)
Cl7 C3S Cl8 110.2(13)
Cl9A C3SA Cl7A 113.0(13)
Cl9A C3SA Cl8A 111.1(13)
Cl7A C3SA Cl8A 109.7(13)

loop_
_geom_bond_atom_site_label_1
_geom_bond_atom_site_label_2
_geom_bond_distance
F1 C37 1.283(7)
F2 C37 1.389(7)
F3 C37 1.384(7)
F1A C37 1.459(8)
F2A C37 1.256(8)
F3A C37 1.337(7)
C44 F5 1.337(11)
C44 F4 1.353(11)
C44 F6 1.363(11)
C44 C41 1.486(11)
C44A F6A 1.341(10)
C44A F4A 1.342(10)
C44A F5A 1.372(10)
C44A C41 1.485(10)
F7 C51 1.320(5)
F8 C51 1.323(5)
F9 C51 1.330(5)
F10 C58 1.333(5)
F11 C58 1.341(5)
F12 C58 1.344(5)
N1 C60 1.145(5)
N2 C61 1.143(5)
N3 C63 1.148(5)
N4 C64 1.143(5)
C1 C59 1.360(5)
C1 C30 1.471(5)
C1 C2 1.477(5)
C2 C3 1.365(5)
C2 C15 1.443(5)
C3 C4 1.421(5)
C4 C5 1.401(5)
C4 C13 1.431(5)
C5 C6 1.413(5)
C5 C31 1.493(5)
C6 C7 1.430(5)
C6 C11 1.441(5)
C7 C8 1.364(5)
C8 C9 1.412(5)
C9 C10 1.358(5)
C10 C11 1.427(5)
C11 C12 1.411(5)
C12 C13 1.405(5)
C12 C38 1.489(5)
C13 C14 1.429(5)
C14 C15 1.366(5)
C15 C16 1.472(5)
C16 C62 1.361(5)
C16 C17 1.467(5)
C17 C18 1.364(5)
C17 C30 1.449(5)
C18 C19 1.424(5)
C19 C20 1.400(5)
C19 C28 1.440(5)
C20 C21 1.408(5)
C20 C52 1.495(5)
C21 C22 1.425(5)
C21 C26 1.442(5)
C22 C23 1.363(5)
C23 C24 1.427(6)
C24 C25 1.364(5)
C25 C26 1.422(5)
C26 C27 1.414(5)
C27 C28 1.402(5)
C27 C45 1.493(5)
C28 C29 1.431(5)
C29 C30 1.366(5)
C31 C32 1.388(5)
C31 C36 1.394(5)
C32 C33 1.384(5)
C33 C34 1.389(6)
C34 C35 1.383(6)
C34 C37 1.476(6)
C35 C36 1.389(5)
C38 C43 1.388(5)
C38 C39 1.391(5)
C39 C40 1.381(5)
C40 C41 1.384(6)
C41 C42 1.385(6)
C42 C43 1.383(6)
C45 C46 1.394(5)
C45 C50 1.396(5)
C46 C47 1.376(5)
C47 C48 1.373(5)
C48 C49 1.396(6)
C48 C51 1.495(6)
C49 C50 1.384(5)
C52 C53 1.391(5)
C52 C57 1.396(5)
C53 C54 1.381(5)
C54 C55 1.386(6)
C55 C56 1.397(6)
C55 C58 1.494(5)
C56 C57 1.372(5)
C59 C60 1.442(6)
C59 C61 1.449(5)
C62 C64 1.439(5)
C62 C63 1.450(5)
C1S Cl2 1.718(8)
C1S Cl1 1.724(8)
C1S Cl3A 1.737(8)
C1S Cl3 1.754(7)
C1S Cl2A 1.768(6)
C1S Cl1A 1.779(8)
C2S Cl5 1.750(4)
C2S Cl4 1.759(4)
C2S Cl6 1.759(4)
C3S Cl9 1.74(2)
C3S Cl7 1.74(2)
C3S Cl8 1.74(2)
C3SA Cl9A 1.693(19)
C3SA Cl7A 1.72(2)
C3SA Cl8A 1.76(2)
